data_7231137
loop_
_publ_author_name
'Wong, Lawrence W.-Y.'
'Tam, Gemma S.-S.'
'Chen, Xiaoyan'
'So, Frederick T.-K.'
'Soecipto, Aristyo'
'Sheong, Fu Kit'
'Sung, Herman H.-Y.'
'Lin, Zhenyang'
'Williams, Ian D.'

_publ_section_title
;
 A chiral spiroborate anion from diphenyl-l-tartramide
 [B{l-Tar(NHPh)2}2]&#x2212;applied to some challenging resolutions
;
_journal_issue 33
_journal_name_full CrystEngComm
_journal_page_first 4831
_journal_paper_doi 10.1039/C8CE00855H
_journal_volume 20
_journal_year 2018
_chemical_absolute_configuration ad
_chemical_formula_moiety 'C32 H28 B N4 O8, C9 H14 N'
_chemical_formula_sum 'C41 H42 B N5 O8'
_chemical_formula_weight 743.60
_space_group_crystal_system monoclinic
_space_group_IT_number 5
_space_group_name_Hall 'C 2y'
_space_group_name_H-M_alt 'C 1 2 1'
_symmetry_space_group_name_Hall 'C 2y'
_symmetry_space_group_name_H-M 'C 1 2 1'
_atom_sites_solution_hydrogens mixed
_atom_sites_solution_primary direct
_audit_creation_date 2018-05-21
_audit_creation_method
;
Olex2 1.2-beta
(compiled 2018.05.18 svn.r3508 for OlexSys, GUI svn.r5497)
;
_audit_update_record
;
2018-05-22 deposited with the CCDC.
2018-07-13 downloaded from the CCDC.
;
_cell_angle_alpha 90
_cell_angle_beta 113.834(4)
_cell_angle_gamma 90
_cell_formula_units_Z 4
_cell_length_a 28.6200(11)
_cell_length_b 5.25819(14)
_cell_length_c 28.6090(9)
_cell_measurement_reflns_used 5835
_cell_measurement_temperature 100.00(10)
_cell_measurement_theta_max 75.3100
_cell_measurement_theta_min 4.8120
_cell_volume 3938.2(3)
_computing_cell_refinement 'CrysAlisPro 1.171.38.46 (Rigaku OD, 2015)'
_computing_data_collection 'CrysAlisPro 1.171.38.46 (Rigaku OD, 2015)'
_computing_data_reduction 'CrysAlisPro 1.171.38.46 (Rigaku OD, 2015)'
_computing_molecular_graphics 'Olex2 (Dolomanov et al., 2009)'
_computing_publication_material 'Olex2 (Dolomanov et al., 2009)'
_computing_structure_refinement 'ShelXL (Sheldrick, 2015)'
_computing_structure_solution 'ShelXS (Sheldrick, 2008)'
_diffrn_ambient_environment N~2~
_diffrn_ambient_temperature 100.00(10)
_diffrn_detector 'CCD plate'
_diffrn_detector_area_resol_mean 10.3577
_diffrn_detector_type Atlas
_diffrn_measured_fraction_theta_full 0.995
_diffrn_measured_fraction_theta_max 0.994
_diffrn_measurement_details
;
List of Runs (angles in degrees, time in seconds):

  # Type    Start    End  Width  t~exp~   \w     \q     \k     \f   Frames
#--------------------------------------------------------------------------
  1  \w     89.00 178.00   1.00   50.00    --  110.57  45.00 120.00   89
  2  \w    -97.00  -3.00   1.00   20.00    --  -40.32 127.00 -47.00   94
  3  \w   -119.00 -13.00   1.00   20.00    --  -40.32 -77.00-120.00  106
  4  \w   -114.00 -12.00   1.00   20.00    --  -40.32 -57.00 120.00  102
  5  \w     41.00  96.00   1.00   50.00    --  110.57 -94.00  90.00   55
  6  \w     58.00 150.00   1.00   50.00    --  110.57 178.00  30.00   92
  7  \w     48.00 138.00   1.00   50.00    --  110.57 -45.00 120.00   90
  8  \w     87.00 176.00   1.00   50.00    --  110.57  45.00-180.00   89
  9  \w     32.00 112.00   1.00   50.00    --  110.57-111.00-180.00   80
 10  \w     32.00 111.00   1.00   50.00    --  110.57-111.00  30.00   79
 11  \w     34.00 137.00   1.00   50.00    --  110.57 -30.00   0.00  103
;
_diffrn_measurement_device 'four-circle diffractometer'
_diffrn_measurement_device_type 'SuperNova, Dual, Cu at zero, Atlas'
_diffrn_measurement_method '\w scans'
_diffrn_orient_matrix_type 'CrysAlisPro convention (1999,Acta A55,543-557)'
_diffrn_orient_matrix_UB_11 -0.0534828000
_diffrn_orient_matrix_UB_12 0.0275747000
_diffrn_orient_matrix_UB_13 0.0003514000
_diffrn_orient_matrix_UB_21 -0.0061979000
_diffrn_orient_matrix_UB_22 -0.2911971000
_diffrn_orient_matrix_UB_23 -0.0030086000
_diffrn_orient_matrix_UB_31 0.0238218000
_diffrn_orient_matrix_UB_32 -0.0152381000
_diffrn_orient_matrix_UB_33 0.0587713000
_diffrn_radiation_monochromator mirror
_diffrn_radiation_probe x-ray
_diffrn_radiation_type CuK\a
_diffrn_radiation_wavelength 1.54184
_diffrn_reflns_av_R_equivalents 0.0238
_diffrn_reflns_av_unetI/netI 0.0371
_diffrn_reflns_Laue_measured_fraction_full 0.995
_diffrn_reflns_Laue_measured_fraction_max 0.994
_diffrn_reflns_limit_h_max 32
_diffrn_reflns_limit_h_min -34
_diffrn_reflns_limit_k_max 6
_diffrn_reflns_limit_k_min -6
_diffrn_reflns_limit_l_max 34
_diffrn_reflns_limit_l_min -22
_diffrn_reflns_number 10916
_diffrn_reflns_point_group_measured_fraction_full 0.987
_diffrn_reflns_point_group_measured_fraction_max 0.985
_diffrn_reflns_theta_full 66.500
_diffrn_reflns_theta_max 67.446
_diffrn_reflns_theta_min 4.345
_diffrn_source 'micro-focus sealed X-ray tube'
_diffrn_source_type 'SuperNova (Cu) X-ray Source'
_exptl_absorpt_coefficient_mu 0.716
_exptl_absorpt_correction_T_max 1.00000
_exptl_absorpt_correction_T_min 0.91842
_exptl_absorpt_correction_type multi-scan
_exptl_absorpt_process_details
;
CrysAlisPro 1.171.38.46 (Rigaku Oxford Diffraction, 2015)
Empirical absorption correction using spherical harmonics,
 implemented in SCALE3 ABSPACK scaling algorithm.
;
_exptl_crystal_colour colourless
_exptl_crystal_colour_primary colourless
_exptl_crystal_density_diffrn 1.254
_exptl_crystal_description needle
_exptl_crystal_F_000 1568
_exptl_crystal_size_max 0.15
_exptl_crystal_size_mid 0.05
_exptl_crystal_size_min 0.03
_refine_diff_density_max 0.219
_refine_diff_density_min -0.159
_refine_diff_density_rms 0.029
_refine_ls_abs_structure_details
;
 Flack x determined using 2677 quotients [(I+)-(I-)]/[(I+)+(I-)]
 (Parsons, Flack and Wagner, Acta Cryst. B69 (2013) 249-259).
;
_refine_ls_abs_structure_Flack 0.19(15)
_refine_ls_extinction_method none
_refine_ls_goodness_of_fit_ref 1.039
_refine_ls_hydrogen_treatment mixed
_refine_ls_matrix_type full
_refine_ls_number_parameters 564
_refine_ls_number_reflns 7008
_refine_ls_number_restraints 2
_refine_ls_restrained_S_all 1.041
_refine_ls_R_factor_all 0.0396
_refine_ls_R_factor_gt 0.0364
_refine_ls_shift/su_max 0.000
_refine_ls_shift/su_mean 0.000
_refine_ls_structure_factor_coef Fsqd
_refine_ls_weighting_details 'w=1/[\s^2^(Fo^2^)+(0.0577P)^2^+0.0193P] where P=(Fo^2^+2Fc^2^)/3'
_refine_ls_weighting_scheme calc
_refine_ls_wR_factor_gt 0.0950
_refine_ls_wR_factor_ref 0.0972
_reflns_Friedel_coverage 0.770
_reflns_Friedel_fraction_full 0.977
_reflns_Friedel_fraction_max 0.973
_reflns_number_gt 6488
_reflns_number_total 7008
_reflns_threshold_expression 'I > 2\s(I)'
_cod_data_source_file c8ce00855h2.cif
_cod_data_source_block lawr437cult
_cod_depositor_comments 'Adding full bibliography for 7231133--7231140.cif.'
_cod_database_code 7231137
_shelxl_version_number 2014-3
_chemical_oxdiff_formula 'C20 N2 O6 B1'
_shelx_space_group_comment
;
The symmetry employed for this shelxl refinement is uniquely defined
by the following loop, which should always be used as a source of
symmetry information in preference to the above space-group names.
They are only intended as comments.
;
_shelx_estimated_absorpt_t_max 0.979
_shelx_estimated_absorpt_t_min 0.900
_reflns_odcompleteness_completeness 99.56
_reflns_odcompleteness_iscentric 1
_reflns_odcompleteness_theta 68.13
_olex2_refinement_description
;
1. Fixed Uiso
 At 1.2 times of:
  All C(H) groups, All C(H,H) groups, All N(H) groups
 At 1.5 times of:
  All C(H,H,H) groups
2. Restrained distances
 O14A-C14
 1.2 with sigma of 0.02
3. Others
 Fixed Sof: N11(0.5) H11(0.5) O14(0.9) C42(0.5) H42(0.5) C41(0.5) C46(0.5)
 H46(0.5) C45(0.5) H45(0.5) C44(0.5) H44(0.5) C43(0.5) H43(0.5) N11A(0.5)
 H11A(0.5) O14A(0.1) C41A(0.5) C46A(0.5) H46A(0.5) C45A(0.5) H45A(0.5)
 C44A(0.5) H44A(0.5) C43A(0.5) H43A(0.5) C42A(0.5) H42A(0.5)
4.a Ternary CH refined with riding coordinates:
 C2(H2), C3(H3), C12(H12), C13(H13), C63(H63)
4.b Secondary CH2 refined with riding coordinates:
 C62(H62A,H62B)
4.c Aromatic/amide H refined with riding coordinates:
 C22(H22), C23(H23), C24(H24), C25(H25), C26(H26), C32(H32), C33(H33),
 C34(H34), C35(H35), C36(H36), C52(H52), C53(H53), C54(H54), C55(H55), C56(H56),
  N11(H11), C42(H42), C46(H46), C45(H45), C44(H44), C43(H43), N11A(H11A),
 C46A(H46A), C45A(H45A), C44A(H44A), C43A(H43A), C42A(H42A), C65(H65), C66(H66),
  C67(H67), C68(H68), C69(H69)
4.d Fitted hexagon refined as free rotating group:
 C42(C41,C46,C45,C44,C43), C41A(C46A,C45A,C44A,C43A,C42A)
4.e Idealised Me refined as rotating group:
 C61(H61A,H61B,H61C)
;
_olex2_submission_special_instructions 'No special instructions were received'
_oxdiff_exptl_absorpt_empirical_details
;
Empirical correction (ABSPACK) includes:
- Absorption correction using spherical harmonics
- Frame scaling
;
_oxdiff_exptl_absorpt_empirical_full_max 1.253
_oxdiff_exptl_absorpt_empirical_full_min 0.737

loop_
_space_group_symop_operation_xyz
'x, y, z'
'-x, y, -z'
'x+1/2, y+1/2, z'
'-x+1/2, y+1/2, -z'

loop_
_atom_site_label
_atom_site_type_symbol
_atom_site_fract_x
_atom_site_fract_y
_atom_site_fract_z
_atom_site_U_iso_or_equiv
_atom_site_adp_type
_atom_site_occupancy
_atom_site_site_symmetry_order
_atom_site_calc_flag
_atom_site_refinement_flags_posn
_atom_site_refinement_flags_occupancy
_atom_site_disorder_assembly
_atom_site_disorder_group
B1 B 0.18174(10) 0.2484(5) 0.26333(10) 0.0254(5) Uani 1 1 d . . . .
C1 C 0.05155(9) 0.3644(5) 0.18482(9) 0.0282(5) Uani 1 1 d . . . .
N1 N 0.00656(8) 0.2495(5) 0.17641(8) 0.0342(5) Uani 1 1 d . . . .
O1 O 0.05987(7) 0.5031(4) 0.15458(7) 0.0331(4) Uani 1 1 d . . . .
C2 C 0.09283(9) 0.3035(5) 0.23730(9) 0.0279(5) Uani 1 1 d . . . .
H2 H 0.0816 0.3627 0.2643 0.033 Uiso 1 1 calc R . . .
O2 O 0.13860(6) 0.4246(3) 0.24382(6) 0.0276(4) Uani 1 1 d . . . .
C3 C 0.10576(9) 0.0137(5) 0.24463(9) 0.0287(5) Uani 1 1 d . . . .
H3 H 0.0916 -0.0725 0.2106 0.034 Uiso 1 1 calc R . . .
O3 O 0.15902(7) -0.0007(3) 0.26521(7) 0.0338(4) Uani 1 1 d . . . .
C4 C 0.08269(9) -0.1049(5) 0.27868(9) 0.0288(5) Uani 1 1 d . . . .
N4 N 0.11621(8) -0.2324(4) 0.31896(8) 0.0303(4) Uani 1 1 d . . . .
O4 O 0.03686(7) -0.0820(4) 0.26776(7) 0.0366(4) Uani 1 1 d . . . .
C11 C 0.28835(9) 0.4326(5) 0.23874(9) 0.0281(5) Uani 1 1 d . . . .
O11 O 0.26413(7) 0.5902(4) 0.20643(7) 0.0364(4) Uani 1 1 d . . . .
C12 C 0.26178(9) 0.2328(5) 0.25776(8) 0.0273(5) Uani 1 1 d . . . .
H12 H 0.2754 0.0600 0.2557 0.033 Uiso 1 1 calc R . . .
O12 O 0.20895(6) 0.2395(4) 0.22929(6) 0.0283(4) Uani 1 1 d . . . .
C13 C 0.26933(10) 0.2915(5) 0.31429(9) 0.0330(5) Uani 1 1 d . . . .
H13 H 0.2883 0.4555 0.3253 0.040 Uiso 1 1 calc R . . .
O13 O 0.22053(7) 0.3208(3) 0.31310(6) 0.0312(4) Uani 1 1 d . . . .
C14 C 0.30014(11) 0.0813(7) 0.34946(9) 0.0410(7) Uani 1 1 d D . . .
N14 N 0.27556(9) -0.0371(5) 0.37466(8) 0.0354(5) Uani 1 1 d . . . .
C21 C -0.03907(10) 0.2505(6) 0.13159(10) 0.0330(5) Uani 1 1 d . . . .
C22 C -0.04871(12) 0.4282(7) 0.09319(11) 0.0456(7) Uani 1 1 d . . . .
H22 H -0.0242 0.5557 0.0961 0.055 Uiso 1 1 calc R . . .
C23 C -0.09474(12) 0.4188(7) 0.05019(12) 0.0507(8) Uani 1 1 d . . . .
H23 H -0.1014 0.5411 0.0238 0.061 Uiso 1 1 calc R . . .
C24 C -0.13076(11) 0.2345(7) 0.04533(11) 0.0445(7) Uani 1 1 d . . . .
H24 H -0.1618 0.2269 0.0156 0.053 Uiso 1 1 calc R . . .
C25 C -0.12091(12) 0.0630(7) 0.08410(14) 0.0554(9) Uani 1 1 d . . . .
H25 H -0.1456 -0.0634 0.0813 0.067 Uiso 1 1 calc R . . .
C26 C -0.07557(12) 0.0703(7) 0.12734(13) 0.0521(8) Uani 1 1 d . . . .
H26 H -0.0696 -0.0489 0.1541 0.062 Uiso 1 1 calc R . . .
C31 C 0.10546(10) -0.3699(5) 0.35594(9) 0.0331(6) Uani 1 1 d . . . .
C32 C 0.06837(13) -0.2898(7) 0.37229(12) 0.0481(7) Uani 1 1 d . . . .
H32 H 0.0483 -0.1436 0.3577 0.058 Uiso 1 1 calc R . . .
C33 C 0.06102(15) -0.4264(8) 0.41041(13) 0.0612(10) Uani 1 1 d . . . .
H33 H 0.0356 -0.3730 0.4216 0.073 Uiso 1 1 calc R . . .
C34 C 0.09016(14) -0.6386(7) 0.43220(11) 0.0549(9) Uani 1 1 d . . . .
H34 H 0.0849 -0.7304 0.4583 0.066 Uiso 1 1 calc R . . .
C35 C 0.12673(13) -0.7150(7) 0.41575(11) 0.0506(8) Uani 1 1 d . . . .
H35 H 0.1469 -0.8604 0.4307 0.061 Uiso 1 1 calc R . . .
C36 C 0.13470(12) -0.5833(6) 0.37755(10) 0.0406(6) Uani 1 1 d . . . .
H36 H 0.1600 -0.6390 0.3663 0.049 Uiso 1 1 calc R . . .
C51 C 0.29076(11) -0.2387(6) 0.41028(9) 0.0387(6) Uani 1 1 d . . . .
C52 C 0.25602(13) -0.3228(6) 0.42919(10) 0.0420(7) Uani 1 1 d . . . .
H52 H 0.2239 -0.2405 0.4190 0.050 Uiso 1 1 calc R . . .
C53 C 0.26765(14) -0.5267(6) 0.46299(10) 0.0482(8) Uani 1 1 d . . . .
H53 H 0.2434 -0.5842 0.4755 0.058 Uiso 1 1 calc R . . .
C54 C 0.31427(15) -0.6447(6) 0.47818(11) 0.0557(9) Uani 1 1 d . . . .
H54 H 0.3223 -0.7841 0.5012 0.067 Uiso 1 1 calc R . . .
C55 C 0.34922(14) -0.5614(7) 0.46006(11) 0.0550(9) Uani 1 1 d . . . .
H55 H 0.3814 -0.6439 0.4709 0.066 Uiso 1 1 calc R . . .
C56 C 0.33826(13) -0.3560(7) 0.42575(11) 0.0490(8) Uani 1 1 d . . . .
H56 H 0.3627 -0.2987 0.4134 0.059 Uiso 1 1 calc R . . .
N11 N 0.3387(9) 0.415(4) 0.2557(8) 0.034(4) Uani 0.5 1 d . P A 1
H11 H 0.3535 0.2749 0.2715 0.041 Uiso 0.5 1 calc R P A 1
O14 O 0.34361(9) 0.0431(7) 0.35259(10) 0.0531(7) Uani 0.9 1 d . P B 1
C42 C 0.3547(3) 0.807(2) 0.2121(5) 0.045(3) Uani 0.5 1 d . P A 1
H42 H 0.3201 0.8096 0.1882 0.054 Uiso 0.5 1 calc R P A 1
C41 C 0.3715(4) 0.621(2) 0.2497(5) 0.043(3) Uani 0.5 1 d G P A 1
C46 C 0.4222(4) 0.617(2) 0.2846(4) 0.083(4) Uani 0.5 1 d G P A 1
H46 H 0.4337 0.4899 0.3103 0.100 Uiso 0.5 1 calc R P A 1
C45 C 0.4561(3) 0.800(2) 0.2820(3) 0.075(4) Uani 0.5 1 d G P A 1
H45 H 0.4907 0.7981 0.3059 0.089 Uiso 0.5 1 calc R P A 1
C44 C 0.4393(3) 0.9870(18) 0.2444(4) 0.058(3) Uani 0.5 1 d G P A 1
H44 H 0.4624 1.1121 0.2426 0.070 Uiso 0.5 1 calc R P A 1
C43 C 0.3886(4) 0.990(2) 0.2094(4) 0.062(3) Uani 0.5 1 d G P A 1
H43 H 0.3771 1.1178 0.1837 0.074 Uiso 0.5 1 calc R P A 1
N11A N 0.3401(9) 0.438(4) 0.2674(9) 0.039(4) Uani 0.5 1 d . P A 2
H11A H 0.3513 0.3253 0.2922 0.047 Uiso 0.5 1 calc R P A 2
O14A O 0.3318(9) -0.085(5) 0.3443(10) 0.046(6) Uiso 0.1 1 d D P B 2
C41A C 0.3770(3) 0.591(2) 0.2638(4) 0.038(3) Uani 0.5 1 d . P A 2
C46A C 0.4242(4) 0.5939(18) 0.3052(3) 0.062(3) Uani 0.5 1 d G P A 2
H46A H 0.4310 0.4784 0.3327 0.074 Uiso 0.5 1 calc R P A 2
C45A C 0.4615(3) 0.7659(18) 0.3062(3) 0.064(3) Uani 0.5 1 d G P A 2
H45A H 0.4938 0.7680 0.3345 0.076 Uiso 0.5 1 calc R P A 2
C44A C 0.4516(3) 0.9348(17) 0.2660(3) 0.053(3) Uani 0.5 1 d G P A 2
H44A H 0.4771 1.0524 0.2667 0.063 Uiso 0.5 1 calc R P A 2
C43A C 0.4044(4) 0.9317(19) 0.2246(3) 0.051(2) Uani 0.5 1 d G P A 2
H43A H 0.3976 1.0472 0.1971 0.061 Uiso 0.5 1 calc R P A 2
C42A C 0.3671(3) 0.760(2) 0.2236(4) 0.043(2) Uani 0.5 1 d G P A 2
H42A H 0.3349 0.7576 0.1953 0.052 Uiso 0.5 1 calc R P A 2
N2 N 0.16411(9) 0.7370(4) 0.17459(8) 0.0284(4) Uani 1 1 d . . . .
C61 C 0.07066(14) 1.0372(10) 0.05024(13) 0.0678(12) Uani 1 1 d . . . .
H61A H 0.0449 1.1694 0.0449 0.102 Uiso 1 1 calc GR . . .
H61B H 0.0538 0.8790 0.0340 0.102 Uiso 1 1 calc GR . . .
H61C H 0.0942 1.0917 0.0351 0.102 Uiso 1 1 calc GR . . .
C62 C 0.10016(10) 0.9932(6) 0.10701(10) 0.0365(6) Uani 1 1 d . . . .
H62A H 0.0762 0.9380 0.1221 0.044 Uiso 1 1 calc R . . .
H62B H 0.1159 1.1554 0.1235 0.044 Uiso 1 1 calc R . . .
C63 C 0.14194(10) 0.7930(5) 0.11823(9) 0.0292(5) Uani 1 1 d . . . .
H63 H 0.1257 0.6337 0.0997 0.035 Uiso 1 1 calc R . . .
C64 C 0.18430(10) 0.8666(5) 0.10195(8) 0.0278(5) Uani 1 1 d . . . .
C65 C 0.21378(10) 1.0837(5) 0.12178(9) 0.0311(5) Uani 1 1 d . . . .
H65 H 0.2061 1.1906 0.1445 0.037 Uiso 1 1 calc R . . .
C66 C 0.25387(11) 1.1448(5) 0.10873(10) 0.0344(6) Uani 1 1 d . . . .
H66 H 0.2738 1.2923 0.1227 0.041 Uiso 1 1 calc R . . .
C67 C 0.26502(11) 0.9896(6) 0.07506(10) 0.0370(6) Uani 1 1 d . . . .
H67 H 0.2928 1.0300 0.0663 0.044 Uiso 1 1 calc R . . .
C68 C 0.23551(11) 0.7770(6) 0.05456(10) 0.0392(6) Uani 1 1 d . . . .
H68 H 0.2426 0.6730 0.0310 0.047 Uiso 1 1 calc R . . .
C69 C 0.19552(10) 0.7148(5) 0.06825(9) 0.0333(5) Uani 1 1 d . . . .
H69 H 0.1757 0.5669 0.0544 0.040 Uiso 1 1 calc R . . .
H2A H 0.1728(11) 0.886(7) 0.1921(11) 0.029(7) Uiso 1 1 d . . . .
H4 H 0.1455(12) -0.248(7) 0.3179(11) 0.034(8) Uiso 1 1 d . . . .
H14 H 0.2444(13) 0.017(7) 0.3675(12) 0.036(8) Uiso 1 1 d . . . .
H2B H 0.1932(13) 0.645(7) 0.1838(12) 0.035(8) Uiso 1 1 d . . . .
H2C H 0.1411(12) 0.648(6) 0.1825(12) 0.034(8) Uiso 1 1 d . . . .
H1 H 0.0069(12) 0.159(7) 0.2008(13) 0.040(9) Uiso 1 1 d . . . .

loop_
_atom_site_aniso_label
_atom_site_aniso_U_11
_atom_site_aniso_U_22
_atom_site_aniso_U_33
_atom_site_aniso_U_23
_atom_site_aniso_U_13
_atom_site_aniso_U_12
B1 0.0332(13) 0.0201(12) 0.0271(12) -0.0012(11) 0.0165(11) -0.0060(11)
C1 0.0306(12) 0.0240(11) 0.0341(12) -0.0028(10) 0.0174(10) -0.0048(9)
N1 0.0336(11) 0.0377(12) 0.0324(11) 0.0042(10) 0.0144(9) -0.0094(10)
O1 0.0342(9) 0.0323(9) 0.0338(8) 0.0029(7) 0.0149(7) -0.0061(7)
C2 0.0319(12) 0.0256(12) 0.0313(11) -0.0032(10) 0.0181(10) -0.0095(10)
O2 0.0283(8) 0.0241(8) 0.0327(8) -0.0012(7) 0.0146(7) -0.0088(7)
C3 0.0343(12) 0.0248(11) 0.0324(12) -0.0020(10) 0.0191(10) -0.0083(10)
O3 0.0340(9) 0.0223(8) 0.0521(11) 0.0001(8) 0.0247(8) -0.0052(7)
C4 0.0349(13) 0.0251(11) 0.0305(11) -0.0033(10) 0.0174(10) -0.0117(10)
N4 0.0338(11) 0.0296(11) 0.0308(10) -0.0025(9) 0.0163(9) -0.0078(9)
O4 0.0324(9) 0.0405(10) 0.0397(9) 0.0051(9) 0.0173(7) -0.0104(8)
C11 0.0296(12) 0.0268(12) 0.0320(11) -0.0055(10) 0.0167(10) -0.0056(10)
O11 0.0352(9) 0.0349(10) 0.0394(9) 0.0068(8) 0.0154(8) -0.0073(8)
C12 0.0279(11) 0.0276(11) 0.0253(11) -0.0029(9) 0.0093(9) -0.0071(10)
O12 0.0259(8) 0.0374(9) 0.0222(7) -0.0054(7) 0.0104(6) -0.0112(7)
C13 0.0345(12) 0.0370(14) 0.0254(11) -0.0054(10) 0.0099(10) -0.0095(11)
O13 0.0373(9) 0.0334(9) 0.0229(7) -0.0033(7) 0.0121(7) -0.0010(7)
C14 0.0364(14) 0.0586(18) 0.0244(11) -0.0040(12) 0.0084(10) 0.0025(14)
N14 0.0381(12) 0.0417(13) 0.0209(9) -0.0020(9) 0.0064(9) 0.0029(10)
C21 0.0306(12) 0.0357(13) 0.0354(12) -0.0049(11) 0.0162(10) -0.0050(11)
C22 0.0419(15) 0.0486(17) 0.0421(15) 0.0060(14) 0.0126(12) -0.0144(14)
C23 0.0451(16) 0.059(2) 0.0406(15) 0.0097(15) 0.0100(13) -0.0059(15)
C24 0.0318(13) 0.0552(18) 0.0412(14) -0.0083(14) 0.0093(11) -0.0013(13)
C25 0.0378(15) 0.0523(19) 0.065(2) 0.0034(17) 0.0089(14) -0.0167(15)
C26 0.0392(15) 0.0476(18) 0.0601(18) 0.0150(16) 0.0105(14) -0.0118(14)
C31 0.0426(14) 0.0302(13) 0.0262(11) -0.0018(10) 0.0136(11) -0.0123(11)
C32 0.0594(19) 0.0512(18) 0.0434(15) 0.0067(14) 0.0307(14) -0.0022(15)
C33 0.076(2) 0.073(3) 0.0501(17) 0.0127(19) 0.0411(18) -0.004(2)
C34 0.068(2) 0.063(2) 0.0325(13) 0.0101(14) 0.0193(14) -0.0180(18)
C35 0.0607(19) 0.0466(17) 0.0332(13) 0.0110(13) 0.0073(14) -0.0070(15)
C36 0.0454(15) 0.0403(15) 0.0324(12) 0.0010(12) 0.0119(11) -0.0065(13)
C51 0.0492(15) 0.0360(14) 0.0201(10) -0.0054(11) 0.0026(11) 0.0029(13)
C52 0.0574(18) 0.0388(15) 0.0243(11) -0.0032(11) 0.0106(12) 0.0008(13)
C53 0.067(2) 0.0396(16) 0.0277(12) -0.0032(12) 0.0088(13) -0.0025(15)
C54 0.079(2) 0.0367(15) 0.0322(13) -0.0057(12) 0.0026(15) 0.0030(16)
C55 0.0597(19) 0.0488(18) 0.0344(14) -0.0064(14) -0.0038(14) 0.0090(16)
C56 0.0495(17) 0.0506(18) 0.0324(13) -0.0051(13) 0.0015(12) 0.0066(14)
N11 0.032(4) 0.023(3) 0.051(10) -0.010(5) 0.021(6) -0.012(3)
O14 0.0354(12) 0.081(2) 0.0404(12) 0.0100(14) 0.0122(10) 0.0093(14)
C42 0.042(5) 0.046(6) 0.055(5) 0.000(4) 0.030(4) -0.014(5)
C41 0.027(4) 0.036(5) 0.069(8) 0.004(5) 0.024(4) -0.006(4)
C46 0.032(5) 0.075(7) 0.131(11) 0.039(7) 0.021(6) -0.004(4)
C45 0.027(4) 0.069(8) 0.117(10) 0.016(8) 0.019(5) -0.015(5)
C44 0.046(6) 0.038(5) 0.114(10) -0.012(6) 0.055(7) -0.016(4)
C43 0.064(7) 0.047(6) 0.085(7) 0.012(5) 0.042(6) -0.015(5)
N11A 0.025(4) 0.048(7) 0.044(8) -0.011(5) 0.013(5) -0.003(4)
C41A 0.032(5) 0.025(4) 0.060(6) -0.006(4) 0.023(4) -0.004(3)
C46A 0.028(4) 0.030(3) 0.112(8) 0.014(5) 0.012(4) -0.007(3)
C45A 0.034(4) 0.041(4) 0.105(8) 0.004(6) 0.017(5) -0.004(3)
C44A 0.039(5) 0.031(5) 0.095(8) -0.001(6) 0.035(5) -0.013(4)
C43A 0.053(7) 0.041(5) 0.074(6) 0.001(4) 0.042(5) -0.013(5)
C42A 0.037(4) 0.040(5) 0.059(7) 0.002(5) 0.026(4) -0.007(5)
N2 0.0354(11) 0.0247(10) 0.0275(10) 0.0027(9) 0.0151(9) -0.0011(10)
C61 0.0484(18) 0.109(3) 0.0432(16) 0.026(2) 0.0154(14) 0.024(2)
C62 0.0356(13) 0.0405(14) 0.0347(13) 0.0076(11) 0.0156(11) 0.0005(12)
C63 0.0348(12) 0.0269(12) 0.0246(10) -0.0010(9) 0.0107(9) -0.0051(10)
C64 0.0355(12) 0.0269(12) 0.0194(9) 0.0010(9) 0.0093(9) -0.0015(10)
C65 0.0432(14) 0.0276(12) 0.0253(10) -0.0011(10) 0.0169(10) -0.0040(11)
C66 0.0424(14) 0.0322(13) 0.0318(12) 0.0008(10) 0.0182(11) -0.0079(11)
C67 0.0433(14) 0.0432(15) 0.0318(12) 0.0053(11) 0.0227(11) -0.0009(12)
C68 0.0513(16) 0.0414(15) 0.0301(12) -0.0030(11) 0.0219(12) 0.0023(13)
C69 0.0416(14) 0.0317(13) 0.0259(11) -0.0035(10) 0.0129(10) -0.0049(11)

loop_
_atom_type_symbol
_atom_type_description
_atom_type_scat_dispersion_real
_atom_type_scat_dispersion_imag
_atom_type_scat_source
C C 0.0181 0.0091 'International Tables Vol C Tables 4.2.6.8 and 6.1.1.4'
H H 0.0000 0.0000 'International Tables Vol C Tables 4.2.6.8 and 6.1.1.4'
B B 0.0090 0.0039 'International Tables Vol C Tables 4.2.6.8 and 6.1.1.4'
N N 0.0311 0.0180 'International Tables Vol C Tables 4.2.6.8 and 6.1.1.4'
O O 0.0492 0.0322 'International Tables Vol C Tables 4.2.6.8 and 6.1.1.4'

loop_
_geom_angle_atom_site_label_1
_geom_angle_atom_site_label_2
_geom_angle_atom_site_label_3
_geom_angle
O2 B1 O3 105.09(19)
O2 B1 O12 110.99(19)
O12 B1 O3 110.8(2)
O13 B1 O2 113.6(2)
O13 B1 O3 111.7(2)
O13 B1 O12 104.87(19)
N1 C1 C2 112.6(2)
O1 C1 N1 125.6(2)
O1 C1 C2 121.8(2)
C1 N1 C21 128.6(2)
C1 C2 C3 112.6(2)
O2 C2 C1 110.32(19)
O2 C2 C3 105.5(2)
C2 O2 B1 111.29(18)
O3 C3 C2 105.57(19)
O3 C3 C4 113.1(2)
C4 C3 C2 110.3(2)
C3 O3 B1 111.05(19)
N4 C4 C3 114.3(2)
O4 C4 C3 119.7(2)
O4 C4 N4 126.0(2)
C4 N4 C31 126.9(2)
O11 C11 C12 121.6(2)
O11 C11 N11 121.5(9)
O11 C11 N11A 125.4(11)
N11 C11 C12 116.6(9)
N11A C11 C12 112.1(11)
C11 C12 C13 110.6(2)
O12 C12 C11 110.7(2)
O12 C12 C13 105.12(19)
C12 O12 B1 110.59(17)
O13 C13 C12 106.08(19)
O13 C13 C14 114.0(2)
C14 C13 C12 110.0(2)
C13 O13 B1 110.82(18)
N14 C14 C13 113.8(2)
O14 C14 C13 118.0(3)
O14 C14 N14 128.2(3)
O14A C14 C13 131.0(12)
O14A C14 N14 106.6(12)
C14 N14 C51 131.2(3)
C22 C21 N1 122.6(2)
C26 C21 N1 117.8(3)
C26 C21 C22 119.6(3)
C21 C22 C23 119.4(3)
C24 C23 C22 121.0(3)
C25 C24 C23 118.7(3)
C24 C25 C26 121.2(3)
C21 C26 C25 120.1(3)
C32 C31 N4 121.6(3)
C32 C31 C36 120.1(3)
C36 C31 N4 118.2(3)
C31 C32 C33 119.1(3)
C34 C33 C32 121.1(4)
C35 C34 C33 119.2(3)
C34 C35 C36 121.0(3)
C31 C36 C35 119.5(3)
C52 C51 N14 117.5(3)
C52 C51 C56 119.9(3)
C56 C51 N14 122.6(3)
C51 C52 C53 120.7(3)
C54 C53 C52 119.8(4)
C55 C54 C53 120.0(3)
C54 C55 C56 121.2(3)
C51 C56 C55 118.4(4)
C11 N11 C41 123.5(16)
C41 C42 C43 120.0
C42 C41 N11 124.4(11)
C42 C41 C46 120.0
C46 C41 N11 115.6(11)
C45 C46 C41 120.0
C44 C45 C46 120.0
C45 C44 C43 120.0
C44 C43 C42 120.0
C41A N11A C11 131(2)
N11A C41A C46A 117.3(12)
N11A C41A C42A 122.3(12)
C46A C41A C42A 120.0
C45A C46A C41A 120.0
C46A C45A C44A 120.0
C43A C44A C45A 120.0
C42A C43A C44A 120.0
C43A C42A C41A 120.0
C61 C62 C63 112.4(3)
N2 C63 C62 108.4(2)
N2 C63 C64 109.7(2)
C64 C63 C62 114.6(2)
C65 C64 C63 120.8(2)
C69 C64 C63 120.4(2)
C69 C64 C65 118.8(2)
C66 C65 C64 120.8(2)
C65 C66 C67 119.9(3)
C68 C67 C66 119.7(2)
C67 C68 C69 120.2(2)
C64 C69 C68 120.6(2)

loop_
_geom_bond_atom_site_label_1
_geom_bond_atom_site_label_2
_geom_bond_distance
B1 O2 1.462(3)
B1 O3 1.473(3)
B1 O12 1.473(3)
B1 O13 1.458(3)
C1 N1 1.353(3)
C1 O1 1.226(3)
C1 C2 1.523(3)
N1 C21 1.413(3)
C2 O2 1.399(3)
C2 C3 1.562(3)
C3 O3 1.397(3)
C3 C4 1.514(3)
C4 N4 1.343(3)
C4 O4 1.225(3)
N4 C31 1.414(3)
C11 O11 1.226(3)
C11 C12 1.521(3)
C11 N11 1.32(2)
C11 N11A 1.37(2)
C12 O12 1.399(3)
C12 C13 1.573(3)
C13 O13 1.392(3)
C13 C14 1.515(4)
C14 N14 1.346(4)
C14 O14 1.227(4)
C14 O14A 1.31(2)
N14 C51 1.411(4)
C21 C22 1.382(4)
C21 C26 1.379(4)
C22 C23 1.393(4)
C23 C24 1.381(5)
C24 C25 1.367(5)
C25 C26 1.385(5)
C31 C32 1.387(4)
C31 C36 1.387(4)
C32 C33 1.391(4)
C33 C34 1.382(6)
C34 C35 1.370(6)
C35 C36 1.388(4)
C51 C52 1.383(5)
C51 C56 1.392(4)
C52 C53 1.391(4)
C53 C54 1.373(5)
C54 C55 1.371(6)
C55 C56 1.407(5)
N11 C41 1.49(2)
C42 C41 1.3900
C42 C43 1.3900
C41 C46 1.3900
C46 C45 1.3900
C45 C44 1.3900
C44 C43 1.3900
N11A C41A 1.36(3)
C41A C46A 1.3900
C41A C42A 1.3900
C46A C45A 1.3900
C45A C44A 1.3900
C44A C43A 1.3900
C43A C42A 1.3900
N2 C63 1.504(3)
C61 C62 1.515(4)
C62 C63 1.527(4)
C63 C64 1.514(4)
C64 C65 1.396(3)
C64 C69 1.385(4)
C65 C66 1.380(4)
C66 C67 1.394(4)
C67 C68 1.381(4)
C68 C69 1.390(4)

loop_
_geom_hbond_atom_site_label_D
_geom_hbond_atom_site_label_H
_geom_hbond_atom_site_label_A
_geom_hbond_distance_DH
_geom_hbond_distance_HA
_geom_hbond_distance_DA
_geom_hbond_angle_DHA
_geom_hbond_site_symmetry_A
N2 H2A O3 0.91(4) 2.36(3) 2.992(3) 127(2) 1_565
N4 H4 O3 0.85(3) 2.14(3) 2.622(3) 115(3) .
N14 H14 O13 0.88(3) 2.14(3) 2.623(3) 114(3) .
N2 H2B O11 0.90(4) 1.89(3) 2.741(3) 157(3) .
N2 H2B O12 0.90(4) 2.44(3) 3.052(3) 125(3) .
N2 H2C O1 0.91(4) 2.26(3) 3.060(3) 146(3) .
N2 H2C O2 0.91(4) 2.14(3) 2.885(3) 139(3) .
N1 H1 O4 0.84(4) 2.16(4) 2.964(3) 159(3) .

loop_
_geom_torsion_atom_site_label_1
_geom_torsion_atom_site_label_2
_geom_torsion_atom_site_label_3
_geom_torsion_atom_site_label_4
_geom_torsion
C1 N1 C21 C22 -18.1(5)
C1 N1 C21 C26 163.9(3)
C1 C2 O2 B1 -131.8(2)
C1 C2 C3 O3 132.8(2)
C1 C2 C3 C4 -104.8(2)
N1 C1 C2 O2 179.4(2)
N1 C1 C2 C3 61.8(3)
N1 C21 C22 C23 -179.5(3)
N1 C21 C26 C25 -179.9(3)
O1 C1 N1 C21 3.6(5)
O1 C1 C2 O2 -0.4(3)
O1 C1 C2 C3 -118.1(3)
C2 C1 N1 C21 -176.2(3)
C2 C3 O3 B1 -10.3(2)
C2 C3 C4 N4 -126.4(2)
C2 C3 C4 O4 54.5(3)
O2 B1 O3 C3 4.6(2)
O2 B1 O12 C12 139.0(2)
O2 B1 O13 C13 -136.5(2)
O2 C2 C3 O3 12.3(2)
O2 C2 C3 C4 134.8(2)
C3 C2 O2 B1 -9.9(2)
C3 C4 N4 C31 -177.4(2)
O3 B1 O2 C2 4.0(2)
O3 B1 O12 C12 -104.6(2)
O3 B1 O13 C13 104.9(2)
O3 C3 C4 N4 -8.5(3)
O3 C3 C4 O4 172.4(2)
C4 C3 O3 B1 -130.9(2)
C4 N4 C31 C32 -35.2(4)
C4 N4 C31 C36 147.7(3)
N4 C31 C32 C33 -177.2(3)
N4 C31 C36 C35 176.9(3)
O4 C4 N4 C31 1.6(4)
C11 C12 O12 B1 -130.2(2)
C11 C12 C13 O13 120.7(2)
C11 C12 C13 C14 -115.6(2)
C11 N11 C41 C42 -24(2)
C11 N11 C41 C46 156.7(13)
C11 N11A C41A C46A 165.2(15)
C11 N11A C41A C42A -7(3)
O11 C11 C12 O12 7.1(3)
O11 C11 C12 C13 -109.0(3)
O11 C11 N11 C41 18(2)
O11 C11 N11A C41A -9(3)
C12 C11 N11 C41 -167.3(13)
C12 C11 N11A C41A -178.4(18)
C12 C13 O13 B1 8.9(3)
C12 C13 C14 N14 -120.6(2)
C12 C13 C14 O14 61.0(4)
C12 C13 C14 O14A 22.3(17)
O12 B1 O2 C2 123.8(2)
O12 B1 O3 C3 -115.4(2)
O12 B1 O13 C13 -15.2(3)
O12 C12 C13 O13 1.2(3)
O12 C12 C13 C14 124.8(2)
C13 C12 O12 B1 -10.7(3)
C13 C14 N14 C51 -180.0(2)
O13 B1 O2 C2 -118.4(2)
O13 B1 O3 C3 128.1(2)
O13 B1 O12 C12 16.0(3)
O13 C13 C14 N14 -1.7(3)
O13 C13 C14 O14 179.9(3)
O13 C13 C14 O14A 141.2(16)
C14 C13 O13 B1 -112.2(2)
C14 N14 C51 C52 -179.0(3)
C14 N14 C51 C56 -0.3(4)
N14 C51 C52 C53 177.6(2)
N14 C51 C56 C55 -177.8(3)
C21 C22 C23 C24 -0.1(6)
C22 C21 C26 C25 2.0(6)
C22 C23 C24 C25 1.2(6)
C23 C24 C25 C26 -0.7(6)
C24 C25 C26 C21 -0.9(6)
C26 C21 C22 C23 -1.5(5)
C31 C32 C33 C34 0.3(5)
C32 C31 C36 C35 -0.3(4)
C32 C33 C34 C35 -0.2(5)
C33 C34 C35 C36 -0.2(5)
C34 C35 C36 C31 0.5(5)
C36 C31 C32 C33 -0.1(5)
C51 C52 C53 C54 0.6(4)
C52 C51 C56 C55 0.9(4)
C52 C53 C54 C55 0.0(4)
C53 C54 C55 C56 -0.2(5)
C54 C55 C56 C51 -0.3(4)
C56 C51 C52 C53 -1.1(4)
N11 C11 C12 O12 -167.7(10)
N11 C11 C12 C13 76.2(10)
N11 C11 N11A C41A 70(7)
N11 C41 C46 C45 179.6(15)
O14 C14 N14 C51 -1.7(5)
C42 C41 C46 C45 0.0
C41 C42 C43 C44 0.0
C41 C46 C45 C44 0.0
C46 C45 C44 C43 0.0
C45 C44 C43 C42 0.0
C43 C42 C41 N11 -179.6(16)
C43 C42 C41 C46 0.0
N11A C11 C12 O12 177.3(10)
N11A C11 C12 C13 61.2(10)
N11A C11 N11 C41 -92(7)
N11A C41A C46A C45A -172.9(15)
N11A C41A C42A C43A 172.5(16)
O14A C14 N14 C51 28.4(13)
C41A C46A C45A C44A 0.0
C46A C41A C42A C43A 0.0
C46A C45A C44A C43A 0.0
C45A C44A C43A C42A 0.0
C44A C43A C42A C41A 0.0
C42A C41A C46A C45A 0.0
N2 C63 C64 C65 -62.7(3)
N2 C63 C64 C69 115.3(2)
C61 C62 C63 N2 -172.4(3)
C61 C62 C63 C64 64.8(3)
C62 C63 C64 C65 59.4(3)
C62 C63 C64 C69 -122.6(3)
C63 C64 C65 C66 177.1(2)
C63 C64 C69 C68 -177.8(2)
C64 C65 C66 C67 0.5(4)
C65 C64 C69 C68 0.2(4)
C65 C66 C67 C68 0.7(4)
C66 C67 C68 C69 -1.4(4)
C67 C68 C69 C64 0.9(4)
C69 C64 C65 C66 -0.9(4)

loop_
_smtbx_masks_void_nr
_smtbx_masks_void_average_x
_smtbx_masks_void_average_y
_smtbx_masks_void_average_z
_smtbx_masks_void_volume
_smtbx_masks_void_count_electrons
1 0.000 -0.645 0.500 141.3 44.8
2 0.000 0.533 0.000 11.9 0.0
3 0.500 -0.876 0.500 141.3 44.8
4 0.500 0.033 0.000 11.9 0.0
